data_2237364
loop_
_publ_author_name
'Ganesh, G.'
'Yuvaraj, Panneer Selvam'
'Divakara, Chinthalapuri'
'Reddy, Boreddy S. R.'
'SubbiahPandi, A.'

_publ_section_title
;
 <i>rac</i>-Methyl
 (1<i>R</i>,3'<i>S</i>)-1',1''-dimethyl-2,2''-dioxo-2<i>H</i>-dispiro[acenaphthylene-1,2'-pyrrolidine-3',3''-indoline]-4'-carboxylate
;
_journal_coeditor_code LX2278
_journal_issue 2
_journal_name_full 'Acta Crystallographica Section E'
_journal_page_first o235
_journal_paper_doi 10.1107/S1600536813000470
_journal_volume 69
_journal_year 2013
_chemical_formula_iupac 'C26 H22 N2 O4'
_chemical_formula_moiety 'C26 H22 N2 O4'
_chemical_formula_sum 'C26 H22 N2 O4'
_chemical_formula_weight 426.46
_chemical_name_systematic
;
<i>rac</i>-Methyl (1<i>R</i>,3'<i>S</i>)-1',1''-dimethyl-2,2''-dioxo-2<i>H</i>-
dispiro[acenaphthylene-1,2'-pyrrolidine-3',3''-indoline]-4'-carboxylate
;
_space_group_IT_number 14
_symmetry_cell_setting monoclinic
_symmetry_space_group_name_Hall '-P 2ybc'
_symmetry_space_group_name_H-M 'P 1 21/c 1'
_atom_sites_solution_hydrogens difmap
_atom_sites_solution_primary direct
_atom_sites_solution_secondary difmap
_audit_creation_method SHELXL-97
_cell_angle_alpha 90.00
_cell_angle_beta 115.1840(10)
_cell_angle_gamma 90.00
_cell_formula_units_Z 4
_cell_length_a 15.4839(4)
_cell_length_b 9.5832(2)
_cell_length_c 15.6375(4)
_cell_measurement_reflns_used 4057
_cell_measurement_temperature 293(2)
_cell_measurement_theta_max 25.840
_cell_measurement_theta_min 1.45
_cell_volume 2099.81(9)
_computing_cell_refinement '<i>SAINT</i> (Bruker, 2008)'
_computing_data_collection '<i>APEX2</i> (Bruker, 2008)'
_computing_data_reduction '<i>SAINT</i> (Bruker, 2008)'
_computing_molecular_graphics '<i>ORTEP-3</i> (Farrugia, 2012)'
_computing_publication_material '<i>SHELXL97</i> (Sheldrick, 2008) and <i>PLATON</i> (Spek, 2009)'
_computing_structure_refinement '<i>SHELXL97</i> (Sheldrick, 2008)'
_computing_structure_solution '<i>SHELXS97</i> (Sheldrick, 2008)'
_diffrn_ambient_temperature 293(2)
_diffrn_measured_fraction_theta_full 0.999
_diffrn_measured_fraction_theta_max 0.999
_diffrn_measurement_device_type 'Bruker APEXII CCD area-detector'
_diffrn_measurement_method '\w and \f scans'
_diffrn_radiation_monochromator graphite
_diffrn_radiation_source 'fine-focus sealed tube'
_diffrn_radiation_type MoK\a
_diffrn_radiation_wavelength 0.71073
_diffrn_reflns_av_R_equivalents 0.0306
_diffrn_reflns_av_sigmaI/netI 0.0249
_diffrn_reflns_limit_h_max 18
_diffrn_reflns_limit_h_min -18
_diffrn_reflns_limit_k_max 11
_diffrn_reflns_limit_k_min -11
_diffrn_reflns_limit_l_max 18
_diffrn_reflns_limit_l_min -19
_diffrn_reflns_number 19264
_diffrn_reflns_theta_full 25.84
_diffrn_reflns_theta_max 25.84
_diffrn_reflns_theta_min 2.57
_diffrn_standards_number 0
_exptl_absorpt_coefficient_mu 0.092
_exptl_absorpt_correction_T_max 0.983
_exptl_absorpt_correction_T_min 0.977
_exptl_absorpt_correction_type multi-scan
_exptl_absorpt_process_details '(SADABS; Bruker, 2008)'
_exptl_crystal_colour colourless
_exptl_crystal_density_diffrn 1.349
_exptl_crystal_density_method 'not measured'
_exptl_crystal_description Block
_exptl_crystal_F_000 896
_exptl_crystal_size_max 0.25
_exptl_crystal_size_mid 0.22
_exptl_crystal_size_min 0.19
_refine_diff_density_max 0.166
_refine_diff_density_min -0.174
_refine_ls_extinction_method none
_refine_ls_goodness_of_fit_ref 1.026
_refine_ls_hydrogen_treatment constr
_refine_ls_matrix_type full
_refine_ls_number_parameters 292
_refine_ls_number_reflns 4057
_refine_ls_number_restraints 0
_refine_ls_restrained_S_all 1.026
_refine_ls_R_factor_all 0.0564
_refine_ls_R_factor_gt 0.0377
_refine_ls_shift/su_max 0.000
_refine_ls_shift/su_mean 0.000
_refine_ls_structure_factor_coef Fsqd
_refine_ls_weighting_details 'calc w=1/[\s^2^(Fo^2^)+(0.0432P)^2^+0.5222P] where P=(Fo^2^+2Fc^2^)/3'
_refine_ls_weighting_scheme calc
_refine_ls_wR_factor_gt 0.0918
_refine_ls_wR_factor_ref 0.1030
_reflns_number_gt 3017
_reflns_number_total 4057
_reflns_threshold_expression I>2\s(I)
_cod_data_source_file lx2278.cif
_cod_data_source_block I
_cod_original_sg_symbol_H-M 'P 21/c'
_cod_database_code 2237364
_cod_database_fobs_code 2237364

loop_
_symmetry_equiv_pos_as_xyz
'x, y, z'
'-x, y+1/2, -z+1/2'
'-x, -y, -z'
'x, -y-1/2, z-1/2'

loop_
_atom_site_type_symbol
_atom_site_label
_atom_site_fract_x
_atom_site_fract_y
_atom_site_fract_z
_atom_site_U_iso_or_equiv
_atom_site_adp_type
_atom_site_calc_flag
_atom_site_refinement_flags
_atom_site_occupancy
_atom_site_symmetry_multiplicity
O O1 0.69067(8) 0.37535(12) 0.28269(9) 0.0565(3) Uani d . 1 2
O O2 0.87808(9) 0.87118(12) 0.39458(9) 0.0552(3) Uani d . 1 2
O O3 0.64333(11) 0.58931(15) 0.48841(11) 0.0762(4) Uani d . 1 2
O O4 0.65285(10) 0.81185(13) 0.45236(10) 0.0648(4) Uani d . 1 2
N N1 0.87057(9) 0.51097(14) 0.41944(9) 0.0456(3) Uani d . 1 2
N N2 0.73670(10) 0.90053(13) 0.26438(10) 0.0490(3) Uani d . 1 2
C C1 0.91612(13) 0.37648(19) 0.42302(14) 0.0590(5) Uani d . 1 2
H H1A 0.8683 0.3050 0.3999 0.088 Uiso calc R 1 2
H H1B 0.9596 0.3560 0.4871 0.088 Uiso calc R 1 2
H H1C 0.9505 0.3800 0.3844 0.088 Uiso calc R 1 2
C C2 0.81537(13) 0.51929(18) 0.47465(12) 0.0537(4) Uani d . 1 2
H H2A 0.8562 0.5123 0.5418 0.064 Uiso calc R 1 2
H H2B 0.7673 0.4465 0.4568 0.064 Uiso calc R 1 2
C C3 0.77008(12) 0.66228(17) 0.44928(11) 0.0468(4) Uani d . 1 2
H H3 0.8174 0.7303 0.4890 0.056 Uiso calc R 1 2
C C4 0.75428(11) 0.68832(15) 0.34492(11) 0.0385(3) Uani d . 1 2
C C5 0.81077(10) 0.56359(15) 0.32472(10) 0.0377(3) Uani d . 1 2
C C6 0.74144(11) 0.44844(15) 0.25997(12) 0.0410(4) Uani d . 1 2
C C7 0.75797(10) 0.43438(15) 0.17441(11) 0.0399(4) Uani d . 1 2
C C8 0.71903(12) 0.34921(17) 0.09679(12) 0.0503(4) Uani d . 1 2
H H8 0.6677 0.2913 0.0878 0.060 Uiso calc R 1 2
C C9 0.75897(13) 0.35191(18) 0.03135(12) 0.0566(5) Uani d . 1 2
H H9 0.7321 0.2965 -0.0225 0.068 Uiso calc R 1 2
C C10 0.83614(14) 0.43324(18) 0.04395(12) 0.0544(4) Uani d . 1 2
H H10 0.8613 0.4304 -0.0004 0.065 Uiso calc R 1 2
C C11 0.87793(12) 0.52114(16) 0.12320(11) 0.0437(4) Uani d . 1 2
C C12 0.83529(10) 0.52056(15) 0.18635(10) 0.0375(3) Uani d . 1 2
C C13 0.86999(10) 0.59774(15) 0.27095(11) 0.0377(3) Uani d . 1 2
C C14 0.95079(11) 0.67546(17) 0.29344(12) 0.0470(4) Uani d . 1 2
H H14 0.9769 0.7255 0.3497 0.056 Uiso calc R 1 2
C C15 0.99391(13) 0.67866(19) 0.23017(13) 0.0550(5) Uani d . 1 2
H H15 1.0482 0.7331 0.2454 0.066 Uiso calc R 1 2
C C16 0.95951(13) 0.60548(19) 0.14783(13) 0.0545(4) Uani d . 1 2
H H16 0.9898 0.6111 0.1078 0.065 Uiso calc R 1 2
C C17 0.79970(12) 0.82915(16) 0.33990(12) 0.0430(4) Uani d . 1 2
C C18 0.65287(11) 0.70826(15) 0.27105(11) 0.0394(4) Uani d . 1 2
C C19 0.64718(11) 0.83487(16) 0.22577(11) 0.0429(4) Uani d . 1 2
C C20 0.56296(13) 0.88569(19) 0.15782(13) 0.0555(5) Uani d . 1 2
H H20 0.5609 0.9701 0.1276 0.067 Uiso calc R 1 2
C C21 0.48165(13) 0.8071(2) 0.13602(14) 0.0601(5) Uani d . 1 2
H H21 0.4237 0.8390 0.0902 0.072 Uiso calc R 1 2
C C22 0.48497(12) 0.6824(2) 0.18089(14) 0.0584(5) Uani d . 1 2
H H22 0.4292 0.6317 0.1657 0.070 Uiso calc R 1 2
C C23 0.57069(11) 0.63162(17) 0.24860(12) 0.0489(4) Uani d . 1 2
H H23 0.5727 0.5470 0.2785 0.059 Uiso calc R 1 2
C C24 0.75568(16) 1.03779(19) 0.23647(17) 0.0747(6) Uani d . 1 2
H H24A 0.7189 1.1066 0.2511 0.112 Uiso calc R 1 2
H H24B 0.7383 1.0385 0.1698 0.112 Uiso calc R 1 2
H H24C 0.8224 1.0589 0.2701 0.112 Uiso calc R 1 2
C C25 0.68278(13) 0.68033(18) 0.46619(12) 0.0511(4) Uani d . 1 2
C C26 0.56590(17) 0.8428(3) 0.4604(2) 0.0891(8) Uani d . 1 2
H H26A 0.5144 0.7906 0.4139 0.134 Uiso calc R 1 2
H H26B 0.5525 0.9408 0.4503 0.134 Uiso calc R 1 2
H H26C 0.5727 0.8178 0.5224 0.134 Uiso calc R 1 2

loop_
_atom_site_aniso_label
_atom_site_aniso_U_11
_atom_site_aniso_U_22
_atom_site_aniso_U_33
_atom_site_aniso_U_12
_atom_site_aniso_U_13
_atom_site_aniso_U_23
O1 0.0570(7) 0.0447(7) 0.0803(9) -0.0125(6) 0.0413(7) -0.0052(6)
O2 0.0555(7) 0.0507(7) 0.0624(8) -0.0152(6) 0.0281(6) -0.0144(6)
O3 0.0945(10) 0.0629(8) 0.1036(11) -0.0088(8) 0.0734(10) 0.0024(8)
O4 0.0775(9) 0.0521(7) 0.0881(10) 0.0029(6) 0.0577(8) -0.0005(7)
N1 0.0475(8) 0.0464(8) 0.0437(8) 0.0061(6) 0.0202(6) 0.0065(6)
N2 0.0579(9) 0.0333(7) 0.0603(9) -0.0026(6) 0.0295(7) 0.0028(6)
C1 0.0604(11) 0.0532(11) 0.0598(11) 0.0149(9) 0.0223(9) 0.0104(9)
C2 0.0652(11) 0.0552(10) 0.0481(10) 0.0046(9) 0.0313(9) 0.0099(8)
C3 0.0543(10) 0.0472(9) 0.0452(9) -0.0055(8) 0.0272(8) -0.0025(7)
C4 0.0422(8) 0.0358(8) 0.0422(8) -0.0021(6) 0.0225(7) -0.0013(7)
C5 0.0387(8) 0.0352(8) 0.0410(8) -0.0005(6) 0.0188(7) 0.0005(6)
C6 0.0364(8) 0.0335(8) 0.0546(10) 0.0022(6) 0.0207(7) 0.0012(7)
C7 0.0392(8) 0.0320(8) 0.0448(9) 0.0037(6) 0.0144(7) 0.0016(7)
C8 0.0502(10) 0.0387(9) 0.0521(10) -0.0008(7) 0.0121(8) -0.0043(8)
C9 0.0714(12) 0.0467(10) 0.0434(10) 0.0045(9) 0.0164(9) -0.0074(8)
C10 0.0735(12) 0.0481(10) 0.0468(10) 0.0071(9) 0.0308(9) 0.0015(8)
C11 0.0523(10) 0.0399(8) 0.0421(9) 0.0067(7) 0.0231(8) 0.0047(7)
C12 0.0379(8) 0.0331(7) 0.0397(8) 0.0048(6) 0.0148(7) 0.0037(6)
C13 0.0362(8) 0.0369(8) 0.0411(8) 0.0011(6) 0.0176(7) 0.0010(7)
C14 0.0439(9) 0.0511(9) 0.0485(9) -0.0084(7) 0.0219(8) -0.0058(8)
C15 0.0484(10) 0.0592(11) 0.0664(12) -0.0132(8) 0.0332(9) -0.0058(9)
C16 0.0595(11) 0.0573(11) 0.0617(11) -0.0001(9) 0.0402(10) 0.0039(9)
C17 0.0493(9) 0.0376(8) 0.0502(9) -0.0058(7) 0.0290(8) -0.0091(7)
C18 0.0411(8) 0.0375(8) 0.0454(9) 0.0009(6) 0.0241(7) -0.0023(7)
C19 0.0502(9) 0.0367(8) 0.0483(9) 0.0029(7) 0.0273(8) -0.0026(7)
C20 0.0653(12) 0.0455(10) 0.0572(11) 0.0148(9) 0.0274(10) 0.0066(8)
C21 0.0496(10) 0.0622(12) 0.0623(12) 0.0147(9) 0.0177(9) -0.0045(10)
C22 0.0416(10) 0.0616(11) 0.0709(12) 0.0012(8) 0.0230(9) -0.0092(10)
C23 0.0457(9) 0.0454(9) 0.0608(11) -0.0004(7) 0.0277(8) -0.0006(8)
C24 0.0924(16) 0.0405(10) 0.0951(16) -0.0103(10) 0.0438(13) 0.0119(10)
C25 0.0649(11) 0.0489(10) 0.0522(10) -0.0087(8) 0.0371(9) -0.0056(8)
C26 0.0934(17) 0.0816(16) 0.127(2) 0.0184(13) 0.0803(17) 0.0055(14)

loop_
_atom_type_symbol
_atom_type_description
_atom_type_scat_dispersion_real
_atom_type_scat_dispersion_imag
_atom_type_scat_source
C C 0.0033 0.0016 'International Tables Vol C Tables 4.2.6.8 and 6.1.1.4'
H H 0.0000 0.0000 'International Tables Vol C Tables 4.2.6.8 and 6.1.1.4'
N N 0.0061 0.0033 'International Tables Vol C Tables 4.2.6.8 and 6.1.1.4'
O O 0.0106 0.0060 'International Tables Vol C Tables 4.2.6.8 and 6.1.1.4'

loop_
_geom_angle_atom_site_label_1
_geom_angle_atom_site_label_2
_geom_angle_atom_site_label_3
_geom_angle
C25 O4 C26 117.20(15)
C2 N1 C1 115.01(14)
C2 N1 C5 107.70(12)
C1 N1 C5 115.53(13)
C17 N2 C19 111.21(13)
C17 N2 C24 123.77(15)
C19 N2 C24 124.40(15)
N1 C1 H1A 109.5
N1 C1 H1B 109.5
H1A C1 H1B 109.5
N1 C1 H1C 109.5
H1A C1 H1C 109.5
H1B C1 H1C 109.5
N1 C2 C3 102.59(13)
N1 C2 H2A 111.2
C3 C2 H2A 111.2
N1 C2 H2B 111.2
C3 C2 H2B 111.2
H2A C2 H2B 109.2
C25 C3 C2 114.31(14)
C25 C3 C4 114.51(14)
C2 C3 C4 105.51(13)
C25 C3 H3 107.4
C2 C3 H3 107.4
C4 C3 H3 107.4
C18 C4 C17 101.45(12)
C18 C4 C3 117.85(12)
C17 C4 C3 108.74(12)
C18 C4 C5 115.01(12)
C17 C4 C5 110.31(12)
C3 C4 C5 103.43(12)
N1 C5 C13 111.32(12)
N1 C5 C6 112.02(12)
C13 C5 C6 101.67(12)
N1 C5 C4 102.87(11)
C13 C5 C4 117.40(12)
C6 C5 C4 111.90(11)
O1 C6 C7 126.75(15)
O1 C6 C5 124.52(14)
C7 C6 C5 108.34(12)
C8 C7 C12 119.87(15)
C8 C7 C6 132.72(15)
C12 C7 C6 107.13(13)
C7 C8 C9 118.06(16)
C7 C8 H8 121.0
C9 C8 H8 121.0
C10 C9 C8 122.29(16)
C10 C9 H9 118.9
C8 C9 H9 118.9
C9 C10 C11 120.90(16)
C9 C10 H10 119.5
C11 C10 H10 119.5
C12 C11 C10 116.09(15)
C12 C11 C16 116.49(15)
C10 C11 C16 127.37(16)
C7 C12 C11 122.73(14)
C7 C12 C13 113.46(13)
C11 C12 C13 123.65(14)
C14 C13 C12 118.01(14)
C14 C13 C5 132.55(14)
C12 C13 C5 109.14(12)
C13 C14 C15 119.08(15)
C13 C14 H14 120.5
C15 C14 H14 120.5
C16 C15 C14 122.79(16)
C16 C15 H15 118.6
C14 C15 H15 118.6
C15 C16 C11 119.94(15)
C15 C16 H16 120.0
C11 C16 H16 120.0
O2 C17 N2 125.31(15)
O2 C17 C4 126.49(15)
N2 C17 C4 108.19(13)
C23 C18 C19 118.95(15)
C23 C18 C4 132.22(14)
C19 C18 C4 108.63(13)
C20 C19 C18 122.52(16)
C20 C19 N2 127.77(16)
C18 C19 N2 109.61(14)
C19 C20 C21 117.63(17)
C19 C20 H20 121.2
C21 C20 H20 121.2
C22 C21 C20 121.07(17)
C22 C21 H21 119.5
C20 C21 H21 119.5
C21 C22 C23 120.68(17)
C21 C22 H22 119.7
C23 C22 H22 119.7
C18 C23 C22 119.14(16)
C18 C23 H23 120.4
C22 C23 H23 120.4
N2 C24 H24A 109.5
N2 C24 H24B 109.5
H24A C24 H24B 109.5
N2 C24 H24C 109.5
H24A C24 H24C 109.5
H24B C24 H24C 109.5
O3 C25 O4 123.53(17)
O3 C25 C3 125.34(17)
O4 C25 C3 111.12(14)
O4 C26 H26A 109.5
O4 C26 H26B 109.5
H26A C26 H26B 109.5
O4 C26 H26C 109.5
H26A C26 H26C 109.5
H26B C26 H26C 109.5

loop_
_geom_bond_atom_site_label_1
_geom_bond_atom_site_label_2
_geom_bond_distance
O1 C6 1.2135(18)
O2 C17 1.2178(19)
O3 C25 1.198(2)
O4 C25 1.328(2)
O4 C26 1.436(2)
N1 C2 1.453(2)
N1 C1 1.459(2)
N1 C5 1.4622(19)
N2 C17 1.354(2)
N2 C19 1.403(2)
N2 C24 1.455(2)
C1 H1A 0.9600
C1 H1B 0.9600
C1 H1C 0.9600
C2 C3 1.513(2)
C2 H2A 0.9700
C2 H2B 0.9700
C3 C25 1.494(2)
C3 C4 1.564(2)
C3 H3 0.9800
C4 C18 1.514(2)
C4 C17 1.539(2)
C4 C5 1.590(2)
C5 C13 1.520(2)
C5 C6 1.572(2)
C6 C7 1.471(2)
C7 C8 1.371(2)
C7 C12 1.400(2)
C8 C9 1.403(2)
C8 H8 0.9300
C9 C10 1.369(3)
C9 H9 0.9300
C10 C11 1.408(2)
C10 H10 0.9300
C11 C12 1.402(2)
C11 C16 1.408(2)
C12 C13 1.407(2)
C13 C14 1.367(2)
C14 C15 1.410(2)
C14 H14 0.9300
C15 C16 1.360(3)
C15 H15 0.9300
C16 H16 0.9300
C18 C23 1.379(2)
C18 C19 1.389(2)
C19 C20 1.374(2)
C20 C21 1.379(3)
C20 H20 0.9300
C21 C22 1.376(3)
C21 H21 0.9300
C22 C23 1.387(2)
C22 H22 0.9300
C23 H23 0.9300
C24 H24A 0.9600
C24 H24B 0.9600
C24 H24C 0.9600
C26 H26A 0.9600
C26 H26B 0.9600
C26 H26C 0.9600

loop_
_geom_hbond_atom_site_label_D
_geom_hbond_atom_site_label_H
_geom_hbond_atom_site_label_A
_geom_hbond_site_symmetry_A
_geom_hbond_distance_DH
_geom_hbond_distance_HA
_geom_hbond_distance_DA
_geom_hbond_angle_DHA
C10 H10 O2 4_575 0.93 2.60 3.268(2) 129.6

loop_
_geom_torsion_atom_site_label_1
_geom_torsion_atom_site_label_2
_geom_torsion_atom_site_label_3
_geom_torsion_atom_site_label_4
_geom_torsion
C1 N1 C2 C3 -174.54(14)
C5 N1 C2 C3 -44.14(16)
N1 C2 C3 C25 158.48(14)
N1 C2 C3 C4 31.78(17)
C25 C3 C4 C18 -8.3(2)
C2 C3 C4 C18 118.29(15)
C25 C3 C4 C17 106.29(16)
C2 C3 C4 C17 -127.12(14)
C25 C3 C4 C5 -136.46(14)
C2 C3 C4 C5 -9.87(16)
C2 N1 C5 C13 163.81(13)
C1 N1 C5 C13 -66.09(17)
C2 N1 C5 C6 -83.11(15)
C1 N1 C5 C6 47.00(18)
C2 N1 C5 C4 37.23(15)
C1 N1 C5 C4 167.34(13)
C18 C4 C5 N1 -145.28(12)
C17 C4 C5 N1 100.76(14)
C3 C4 C5 N1 -15.38(14)
C18 C4 C5 C13 92.14(15)
C17 C4 C5 C13 -21.82(18)
C3 C4 C5 C13 -137.96(13)
C18 C4 C5 C6 -24.86(17)
C17 C4 C5 C6 -138.82(13)
C3 C4 C5 C6 105.04(14)
N1 C5 C6 O1 49.29(19)
C13 C5 C6 O1 168.23(14)
C4 C5 C6 O1 -65.65(19)
N1 C5 C6 C7 -123.94(13)
C13 C5 C6 C7 -5.00(15)
C4 C5 C6 C7 121.13(13)
O1 C6 C7 C8 5.6(3)
C5 C6 C7 C8 178.65(16)
O1 C6 C7 C12 -168.02(15)
C5 C6 C7 C12 5.01(16)
C12 C7 C8 C9 0.0(2)
C6 C7 C8 C9 -172.97(16)
C7 C8 C9 C10 1.7(3)
C8 C9 C10 C11 -1.4(3)
C9 C10 C11 C12 -0.6(2)
C9 C10 C11 C16 176.92(17)
C8 C7 C12 C11 -2.1(2)
C6 C7 C12 C11 172.48(13)
C8 C7 C12 C13 -177.61(13)
C6 C7 C12 C13 -3.00(17)
C10 C11 C12 C7 2.4(2)
C16 C11 C12 C7 -175.42(14)
C10 C11 C12 C13 177.41(14)
C16 C11 C12 C13 -0.4(2)
C7 C12 C13 C14 174.18(14)
C11 C12 C13 C14 -1.3(2)
C7 C12 C13 C5 -0.36(17)
C11 C12 C13 C5 -175.79(13)
N1 C5 C13 C14 -50.7(2)
C6 C5 C13 C14 -170.18(17)
C4 C5 C13 C14 67.4(2)
N1 C5 C13 C12 122.71(13)
C6 C5 C13 C12 3.27(15)
C4 C5 C13 C12 -119.15(14)
C12 C13 C14 C15 2.0(2)
C5 C13 C14 C15 174.98(16)
C13 C14 C15 C16 -1.2(3)
C14 C15 C16 C11 -0.5(3)
C12 C11 C16 C15 1.3(2)
C10 C11 C16 C15 -176.25(17)
C19 N2 C17 O2 -169.50(15)
C24 N2 C17 O2 1.8(3)
C19 N2 C17 C4 9.62(17)
C24 N2 C17 C4 -179.04(16)
C18 C4 C17 O2 169.98(15)
C3 C4 C17 O2 45.1(2)
C5 C4 C17 O2 -67.68(19)
C18 C4 C17 N2 -9.13(15)
C3 C4 C17 N2 -134.01(13)
C5 C4 C17 N2 113.21(14)
C17 C4 C18 C23 -169.12(16)
C3 C4 C18 C23 -50.6(2)
C5 C4 C18 C23 71.8(2)
C17 C4 C18 C19 5.61(15)
C3 C4 C18 C19 124.14(14)
C5 C4 C18 C19 -113.43(14)
C23 C18 C19 C20 -1.4(2)
C4 C18 C19 C20 -176.94(15)
C23 C18 C19 N2 175.13(14)
C4 C18 C19 N2 -0.41(17)
C17 N2 C19 C20 170.31(16)
C24 N2 C19 C20 -1.0(3)
C17 N2 C19 C18 -5.99(18)
C24 N2 C19 C18 -177.26(16)
C18 C19 C20 C21 1.0(2)
N2 C19 C20 C21 -174.81(16)
C19 C20 C21 C22 0.1(3)
C20 C21 C22 C23 -0.8(3)
C19 C18 C23 C22 0.6(2)
C4 C18 C23 C22 174.91(16)
C21 C22 C23 C18 0.4(3)
C26 O4 C25 O3 -3.1(3)
C26 O4 C25 C3 176.22(17)
C2 C3 C25 O3 -7.5(3)
C4 C3 C25 O3 114.4(2)
C2 C3 C25 O4 173.17(15)
C4 C3 C25 O4 -64.93(19)
